data_1544009
loop_
_publ_author_name
'Utko Jozef'
'Canaj Angelos B.'
'Milios Constantinos J.'
'Dobrzynska Danuta'
'Pawlus, Katarzyna'
'Miko\/lajczyk, Alicja'
'Lis, Tadeusz'

_publ_section_title
;
 Constructing anhydrous halide bridged manganese(II) clusters: Synthesis,
 structures and magnetic properties
;
_journal_name_full 'Inorganica Chimica Acta'
_journal_page_first 458
_journal_page_last 464
_journal_paper_doi 10.1016/j.ica.2013.09.017
_journal_volume 409B
_journal_year 2014
_chemical_formula_sum 'C58.2 H68.4 Cl3.04 Mn3 O9.92'
_chemical_formula_weight 1199.24
_space_group_IT_number 14
_symmetry_cell_setting monoclinic
_symmetry_space_group_name_Hall '-P 2ybc'
_symmetry_space_group_name_H-M 'P 1 21/c 1'
_atom_sites_solution_hydrogens geom
_atom_sites_solution_primary direct
_atom_sites_solution_secondary difmap
_cell_angle_alpha 90.00
_cell_angle_beta 113.24(3)
_cell_angle_gamma 90.00
_cell_formula_units_Z 4
_cell_length_a 22.080(6)
_cell_length_b 11.657(3)
_cell_length_c 23.525(7)
_cell_measurement_reflns_used 22941
_cell_measurement_temperature 100(2)
_cell_measurement_theta_max 39
_cell_measurement_theta_min 2
_cell_volume 5564(3)
_computing_cell_refinement 'CrysAlis RED; Oxford-Diffraction Poland, 2003'
_computing_data_collection 'CrysAlis CCD; Oxford-Diffraction Poland, 2003'
_computing_data_reduction 'CrysAlis RED; Oxford-Diffraction Poland, 2003'
_computing_structure_refinement 'SHELXL-97 (Sheldrick, 1997)'
_computing_structure_solution 'SHELXS-97 (Sheldrick, 1990)'
_diffrn_ambient_temperature 100(2)
_diffrn_measured_fraction_theta_full 0.999
_diffrn_measured_fraction_theta_max 0.877
_diffrn_measurement_device_type 'Xcalibur with Onyx CCD'
_diffrn_measurement_method '\w and \f'
_diffrn_radiation_monochromator graphite
_diffrn_radiation_source 'fine-focus sealed tube'
_diffrn_radiation_type MoK\a
_diffrn_radiation_wavelength 0.71073
_diffrn_reflns_av_R_equivalents 0.0472
_diffrn_reflns_av_sigmaI/netI 0.0940
_diffrn_reflns_limit_h_max 38
_diffrn_reflns_limit_h_min -33
_diffrn_reflns_limit_k_max 10
_diffrn_reflns_limit_k_min -19
_diffrn_reflns_limit_l_max 35
_diffrn_reflns_limit_l_min -39
_diffrn_reflns_number 75922
_diffrn_reflns_theta_full 26.50
_diffrn_reflns_theta_max 38.67
_diffrn_reflns_theta_min 2.47
_exptl_absorpt_coefficient_mu 0.874
_exptl_absorpt_correction_T_max 0.894
_exptl_absorpt_correction_T_min 0.821
_exptl_absorpt_correction_type analytical
_exptl_absorpt_process_details '(CrysAlis RED; Oxford Diffraction, 2003)'
_exptl_crystal_colour colorless
_exptl_crystal_density_diffrn 1.432
_exptl_crystal_density_method 'not measured'
_exptl_crystal_description block
_exptl_crystal_F_000 2495
_exptl_crystal_size_max 0.31
_exptl_crystal_size_mid 0.20
_exptl_crystal_size_min 0.17
_refine_diff_density_max 0.67
_refine_diff_density_min -0.65
_refine_diff_density_rms 0.085
_refine_ls_extinction_method none
_refine_ls_goodness_of_fit_ref 1.035
_refine_ls_hydrogen_treatment constr
_refine_ls_matrix_type full
_refine_ls_number_parameters 724
_refine_ls_number_reflns 27795
_refine_ls_number_restraints 0
_refine_ls_restrained_S_all 1.035
_refine_ls_R_factor_all 0.0958
_refine_ls_R_factor_gt 0.0386
_refine_ls_shift/su_max 0.002
_refine_ls_shift/su_mean 0.000
_refine_ls_structure_factor_coef Fsqd
_refine_ls_weighting_details 'calc w=1/[\s^2^(Fo^2^)+(0.015P)^2^] where P=(Fo^2^+2Fc^2^)/3'
_refine_ls_weighting_scheme calc
_refine_ls_wR_factor_gt 0.0597
_refine_ls_wR_factor_ref 0.0653
_reflns_number_gt 15528
_reflns_number_total 27795
_reflns_threshold_expression >2sigma(I)
_cod_data_source_file ICA-2014-409B-458-464-2.txt
_cod_data_source_block 2
_cod_depositor_comments
;
The following automatic conversions were performed:

'_refine_ls_hydrogen_treatment' value 'CONSTR' changed to 'constr'
according to the built-in table from CIF Core dictionary named
'cif_core.dic' version 2.4.1 from 2010-06-29.

Automatic conversion script
Id: cif_fix_values 4624 2016-04-14 12:54:50Z antanas 

The following automatic conversions were performed:

'_journal_paper_doi' value
'http://dx.doi.org/10.1016/j.ica.2013.09.017' was changed to
'10.1016/j.ica.2013.09.017'.

Automatic conversion script
Id: cif_fix_values 6433 2018-09-21 13:16:33Z andrius 
;
_cod_original_sg_symbol_H-M P2(1)/c
_cod_original_formula_sum 'C58.20 H68.40 Cl3.04 Mn3 O9.92'
_cod_database_code 1544009

loop_
_symmetry_equiv_pos_as_xyz
'x, y, z'
'-x, y+1/2, -z+1/2'
'-x, -y, -z'
'x, -y-1/2, z-1/2'

loop_
_atom_site_label
_atom_site_type_symbol
_atom_site_fract_x
_atom_site_fract_y
_atom_site_fract_z
_atom_site_U_iso_or_equiv
_atom_site_adp_type
_atom_site_occupancy
_atom_site_symmetry_multiplicity
_atom_site_calc_flag
_atom_site_refinement_flags
_atom_site_disorder_assembly
_atom_site_disorder_group
Mn1 Mn 0.167786(8) 0.432172(14) 0.295546(8) 0.01181(4) Uani 1 1 d . B .
Mn2 Mn 0.205465(8) 0.672177(14) 0.391293(8) 0.01187(4) Uani 1 1 d . B .
Mn3 Mn 0.065076(9) 0.525639(16) 0.363276(9) 0.01534(4) Uani 1 1 d . B .
Cl1 Cl 0.079846(14) 0.33499(2) 0.320262(15) 0.01812(6) Uani 1 1 d . . .
Cl2 Cl 0.119075(14) 0.68408(3) 0.439545(14) 0.01939(6) Uani 1 1 d . . .
Cl3 Cl -0.046434(15) 0.57247(3) 0.310957(16) 0.02362(7) Uani 1 1 d . . .
Cl4 Cl 0.2276(4) 0.4668(7) 0.4154(4) 0.0181(15) Uiso 0.04 1 d P . .
O1A O 0.23688(4) 0.52685(7) 0.27262(4) 0.01455(17) Uani 1 1 d . . .
O2A O 0.27383(4) 0.65804(7) 0.34800(4) 0.01545(17) Uani 1 1 d . . .
C1 C 0.27350(5) 0.60841(10) 0.30074(6) 0.0126(2) Uani 1 1 d . . .
C2 C 0.31784(5) 0.65972(9) 0.26924(5) 0.0122(2) Uani 1 1 d . . .
C1A C 0.26545(6) 0.72274(10) 0.21415(6) 0.0152(2) Uani 1 1 d . . .
C2A C 0.22862(6) 0.80919(10) 0.22667(7) 0.0207(3) Uani 1 1 d . . .
H2A H 0.2389 0.8314 0.2683 0.025 Uiso 1 1 calc R . .
C3A C 0.17745(7) 0.86288(12) 0.17938(8) 0.0289(3) Uani 1 1 d . . .
H3A H 0.1528 0.9214 0.1886 0.035 Uiso 1 1 calc R . .
C4A C 0.16223(7) 0.83136(12) 0.11864(8) 0.0326(4) Uani 1 1 d . . .
H4A H 0.1276 0.8690 0.0861 0.039 Uiso 1 1 calc R . .
C5A C 0.19741(6) 0.74537(12) 0.10542(7) 0.0272(3) Uani 1 1 d . . .
H5A H 0.1866 0.7232 0.0637 0.033 Uiso 1 1 calc R . .
C6A C 0.24861(6) 0.69095(11) 0.15287(6) 0.0194(3) Uani 1 1 d . . .
H6A H 0.2724 0.6313 0.1433 0.023 Uiso 1 1 calc R . .
C1B C 0.35558(5) 0.56822(10) 0.24897(5) 0.0134(2) Uani 1 1 d . . .
C2B C 0.35768(6) 0.45259(10) 0.26427(6) 0.0171(3) Uani 1 1 d . . .
H2B H 0.3332 0.4258 0.2870 0.020 Uiso 1 1 calc R . .
C3B C 0.39544(6) 0.37571(11) 0.24649(6) 0.0217(3) Uani 1 1 d . . .
H3B H 0.3969 0.2971 0.2576 0.026 Uiso 1 1 calc R . .
C4B C 0.43089(6) 0.41283(11) 0.21273(6) 0.0224(3) Uani 1 1 d . . .
H4B H 0.4557 0.3599 0.1999 0.027 Uiso 1 1 calc R . .
C5B C 0.42971(6) 0.52768(11) 0.19802(6) 0.0218(3) Uani 1 1 d . . .
H5B H 0.4540 0.5541 0.1751 0.026 Uiso 1 1 calc R . .
C6B C 0.39318(6) 0.60458(11) 0.21657(6) 0.0182(3) Uani 1 1 d . . .
H6B H 0.3938 0.6837 0.2070 0.022 Uiso 1 1 calc R . .
C1C C 0.37025(5) 0.74018(10) 0.31386(6) 0.0137(2) Uani 1 1 d . . .
C2C C 0.37837(6) 0.85302(10) 0.29895(6) 0.0172(3) Uani 1 1 d . . .
H2C H 0.3493 0.8843 0.2606 0.021 Uiso 1 1 calc R . .
C3C C 0.42881(6) 0.92037(11) 0.33987(7) 0.0221(3) Uani 1 1 d . . .
H3C H 0.4340 0.9971 0.3290 0.027 Uiso 1 1 calc R . .
C4C C 0.47107(6) 0.87734(11) 0.39575(7) 0.0233(3) Uani 1 1 d . . .
H4C H 0.5053 0.9239 0.4235 0.028 Uiso 1 1 calc R . .
C5C C 0.46331(6) 0.76511(11) 0.41145(6) 0.0218(3) Uani 1 1 d . . .
H5C H 0.4920 0.7347 0.4502 0.026 Uiso 1 1 calc R . .
C6C C 0.41360(6) 0.69748(10) 0.37043(6) 0.0179(3) Uani 1 1 d . . .
H6C H 0.4091 0.6204 0.3812 0.022 Uiso 1 1 calc R . .
O1B O 0.23896(4) 0.39254(7) 0.38630(4) 0.01846(19) Uani 0.96 1 d P . .
O2B O 0.24792(5) 0.53427(7) 0.45224(4) 0.0205(2) Uani 0.96 1 d P . .
C3 C 0.26055(6) 0.43585(11) 0.43886(6) 0.0151(2) Uani 0.96 1 d P . .
C4 C 0.30924(6) 0.35910(10) 0.49245(6) 0.0135(2) Uani 0.96 1 d P . .
C1D C 0.35898(6) 0.31324(10) 0.46663(6) 0.0153(2) Uani 0.96 1 d P . .
C2D C 0.39336(6) 0.39150(11) 0.44604(6) 0.0190(3) Uani 0.96 1 d P . .
H2D H 0.3867 0.4713 0.4493 0.023 Uiso 0.96 1 calc PR . .
C3D C 0.43704(7) 0.35497(12) 0.42087(7) 0.0238(3) Uani 0.96 1 d P . .
H3D H 0.4607 0.4096 0.4077 0.029 Uiso 0.96 1 calc PR . .
C4D C 0.44626(7) 0.23872(13) 0.41484(7) 0.0262(3) Uani 0.96 1 d P . .
H4D H 0.4755 0.2132 0.3968 0.031 Uiso 0.96 1 calc PR . .
C5D C 0.41275(7) 0.16106(12) 0.43527(7) 0.0239(3) Uani 0.96 1 d P . .
H5D H 0.4192 0.0813 0.4316 0.029 Uiso 0.96 1 calc PR . .
C6D C 0.36953(6) 0.19777(11) 0.46115(6) 0.0204(3) Uani 0.96 1 d P . .
H6D H 0.3469 0.1428 0.4753 0.024 Uiso 0.96 1 calc PR . .
C1E C 0.27150(6) 0.25865(10) 0.50696(6) 0.0151(2) Uani 0.96 1 d P . .
C2E C 0.21028(6) 0.22007(10) 0.46521(6) 0.0181(3) Uani 0.96 1 d P . .
H2E H 0.1895 0.2569 0.4263 0.022 Uiso 0.96 1 calc PR . .
C3E C 0.17965(7) 0.12797(11) 0.48046(7) 0.0214(3) Uani 0.96 1 d P . .
H3E H 0.1378 0.1029 0.4518 0.026 Uiso 0.96 1 calc PR . .
C4E C 0.20869(7) 0.07236(11) 0.53623(7) 0.0228(3) Uani 0.96 1 d P . .
H4E H 0.1873 0.0092 0.5460 0.027 Uiso 0.96 1 calc PR . .
C5E C 0.26962(7) 0.10963(11) 0.57809(7) 0.0254(3) Uani 0.96 1 d P . .
H5E H 0.2903 0.0722 0.6169 0.031 Uiso 0.96 1 calc PR . .
C6E C 0.30018(7) 0.20178(11) 0.56312(7) 0.0223(3) Uani 0.96 1 d P . .
H6E H 0.3419 0.2267 0.5921 0.027 Uiso 0.96 1 calc PR . .
C1F C 0.34332(6) 0.42781(10) 0.55227(6) 0.0133(2) Uani 0.96 1 d P . .
C2F C 0.41141(6) 0.43248(11) 0.58375(6) 0.0185(3) Uani 0.96 1 d P . .
H2F H 0.4387 0.3969 0.5662 0.022 Uiso 0.96 1 calc PR . .
C3F C 0.44028(6) 0.48800(11) 0.64028(6) 0.0216(3) Uani 0.96 1 d P . .
H3F H 0.4869 0.4890 0.6612 0.026 Uiso 0.96 1 calc PR . .
C4F C 0.40188(6) 0.54160(11) 0.66622(6) 0.0210(3) Uani 0.96 1 d P . .
H4F H 0.4217 0.5807 0.7046 0.025 Uiso 0.96 1 calc PR . .
C5F C 0.33380(6) 0.53786(11) 0.63562(6) 0.0189(3) Uani 0.96 1 d P . .
H5F H 0.3068 0.5746 0.6532 0.023 Uiso 0.96 1 calc PR . .
C6F C 0.30511(6) 0.48142(10) 0.58009(6) 0.0167(3) Uani 0.96 1 d P . .
H6F H 0.2584 0.4787 0.5601 0.020 Uiso 0.96 1 calc PR . .
O11 O 0.10389(4) 0.45320(7) 0.19351(4) 0.01870(19) Uani 1 1 d . . .
C11 C 0.03685(6) 0.41060(11) 0.16540(6) 0.0207(3) Uani 1 1 d . B .
H11A H 0.0113 0.4347 0.1898 0.025 Uiso 1 1 calc R A 1
H11B H 0.0365 0.3258 0.1632 0.025 Uiso 1 1 calc R A 1
C21 C 0.00787(7) 0.46183(14) 0.10142(7) 0.0334(5) Uani 0.862(4) 1 d P B 1
H21A H -0.0140 0.5360 0.1014 0.040 Uiso 0.862(4) 1 calc PR B 1
H21B H -0.0243 0.4090 0.0717 0.040 Uiso 0.862(4) 1 calc PR B 1
C31 C 0.06845(8) 0.47831(18) 0.08593(8) 0.0235(4) Uani 0.862(4) 1 d P B 1
H31A H 0.0823 0.4054 0.0731 0.028 Uiso 0.862(4) 1 calc PR B 1
H31B H 0.0605 0.5366 0.0531 0.028 Uiso 0.862(4) 1 calc PR B 1
C41 C 0.11819(8) 0.51929(18) 0.14750(7) 0.0192(4) Uani 0.862(4) 1 d P B 1
H41A H 0.1637 0.5044 0.1510 0.023 Uiso 0.862(4) 1 calc PR B 1
H41B H 0.1131 0.6025 0.1528 0.023 Uiso 0.862(4) 1 calc PR B 1
C61 C 0.00787(7) 0.46183(14) 0.10142(7) 0.0334(5) Uani 0.14 1 d P B 2
H61A H -0.0298 0.5128 0.0964 0.040 Uiso 0.138(4) 1 calc PR B 2
H61B H -0.0069 0.4014 0.0693 0.040 Uiso 0.138(4) 1 calc PR B 2
C71 C 0.0664(6) 0.5303(12) 0.0984(6) 0.031(3) Uiso 0.138(4) 1 d P B 2
H71C H 0.0669 0.5267 0.0566 0.038 Uiso 0.138(4) 1 calc PR B 2
H71D H 0.0647 0.6117 0.1098 0.038 Uiso 0.138(4) 1 calc PR B 2
C81 C 0.1247(6) 0.4716(12) 0.1445(6) 0.028(3) Uiso 0.138(4) 1 d P B 2
H81C H 0.1339 0.3982 0.1282 0.034 Uiso 0.138(4) 1 calc PR B 2
H81D H 0.1644 0.5208 0.1576 0.034 Uiso 0.138(4) 1 calc PR B 2
O12 O 0.20386(5) 0.27799(7) 0.26552(5) 0.0275(2) Uani 1 1 d . . .
C12 C 0.22355(11) 0.17385(16) 0.29641(11) 0.0256(5) Uani 0.773(4) 1 d P B 3
H12A H 0.1859 0.1200 0.2850 0.031 Uiso 0.773(4) 1 calc PR B 3
H12B H 0.2420 0.1854 0.3418 0.031 Uiso 0.773(4) 1 calc PR B 3
C22 C 0.27518(11) 0.12906(18) 0.27568(11) 0.0341(6) Uani 0.773(4) 1 d P B 3
H22A H 0.2804 0.0450 0.2815 0.041 Uiso 0.773(4) 1 calc PR B 3
H22B H 0.3183 0.1665 0.2985 0.041 Uiso 0.773(4) 1 calc PR B 3
C32 C 0.24779(11) 0.16078(18) 0.20724(12) 0.0307(5) Uani 0.773(4) 1 d P B 3
H32A H 0.2838 0.1780 0.1935 0.037 Uiso 0.773(4) 1 calc PR B 3
H32B H 0.2205 0.0979 0.1815 0.037 Uiso 0.773(4) 1 calc PR B 3
C42 C 0.20621(13) 0.2670(2) 0.20332(12) 0.0258(5) Uani 0.773(4) 1 d P B 3
H42A H 0.2267 0.3358 0.1936 0.031 Uiso 0.773(4) 1 calc PR B 3
H42B H 0.1613 0.2576 0.1709 0.031 Uiso 0.773(4) 1 calc PR B 3
C52 C 0.2205(5) 0.1777(8) 0.3183(4) 0.037(2) Uiso 0.227(4) 1 d P B 4
H52C H 0.2572 0.1999 0.3574 0.045 Uiso 0.227(4) 1 calc PR B 4
H52D H 0.1814 0.1568 0.3268 0.045 Uiso 0.227(4) 1 calc PR B 4
C62 C 0.2406(4) 0.0805(6) 0.2843(3) 0.035(2) Uiso 0.227(4) 1 d P B 4
H62C H 0.2792 0.0383 0.3137 0.042 Uiso 0.227(4) 1 calc PR B 4
H62D H 0.2038 0.0257 0.2658 0.042 Uiso 0.227(4) 1 calc PR B 4
C72 C 0.2571(5) 0.1347(8) 0.2356(5) 0.038(2) Uiso 0.227(4) 1 d P B 4
H72C H 0.2474 0.0830 0.1997 0.045 Uiso 0.227(4) 1 calc PR B 4
H72D H 0.3041 0.1576 0.2515 0.045 Uiso 0.227(4) 1 calc PR B 4
C82 C 0.2122(6) 0.2381(9) 0.2190(5) 0.036(3) Uiso 0.227(4) 1 d P B 4
H82C H 0.2314 0.2985 0.2015 0.043 Uiso 0.227(4) 1 calc PR B 4
H82D H 0.1690 0.2163 0.1868 0.043 Uiso 0.227(4) 1 calc PR B 4
O13 O 0.06115(5) 0.42708(8) 0.44095(4) 0.0309(2) Uani 1 1 d . . .
C13 C 0.01875(13) 0.3237(3) 0.42932(10) 0.0272(6) Uani 0.757(8) 1 d P C 5
H13A H -0.0266 0.3416 0.3998 0.033 Uiso 0.757(8) 1 calc PR C 5
H13B H 0.0364 0.2614 0.4117 0.033 Uiso 0.757(8) 1 calc PR C 5
C23 C 0.01872(15) 0.2881(3) 0.48981(14) 0.0359(7) Uani 0.757(8) 1 d P C 5
H23A H 0.0190 0.2035 0.4934 0.043 Uiso 0.757(8) 1 calc PR C 5
H23B H -0.0203 0.3189 0.4955 0.043 Uiso 0.757(8) 1 calc PR C 5
C33 C 0.08429(16) 0.3416(3) 0.53834(12) 0.0374(7) Uani 0.757(8) 1 d P C 5
H33A H 0.0754 0.3834 0.5709 0.045 Uiso 0.757(8) 1 calc PR C 5
H33B H 0.1170 0.2806 0.5582 0.045 Uiso 0.757(8) 1 calc PR C 5
C43 C 0.10986(18) 0.4231(2) 0.50277(11) 0.0342(7) Uani 0.757(8) 1 d P C 5
H43A H 0.1168 0.5004 0.5217 0.041 Uiso 0.757(8) 1 calc PR C 5
H43B H 0.1523 0.3951 0.5030 0.041 Uiso 0.757(8) 1 calc PR C 5
C53 C 0.0070(5) 0.3635(10) 0.4338(5) 0.040(3) Uiso 0.243(8) 1 d P C 6
H53C H 0.0032 0.2965 0.4068 0.048 Uiso 0.243(8) 1 calc PR C 6
H53D H -0.0336 0.4102 0.4158 0.048 Uiso 0.243(8) 1 calc PR C 6
C63 C 0.0188(4) 0.3260(8) 0.4987(4) 0.0206(17) Uiso 0.243(8) 1 d P C 6
H63C H -0.0203 0.3447 0.5077 0.025 Uiso 0.243(8) 1 calc PR C 6
H63D H 0.0253 0.2419 0.5023 0.025 Uiso 0.243(8) 1 calc PR C 6
C73 C 0.0682(5) 0.3747(9) 0.5371(5) 0.036(2) Uiso 0.243(8) 1 d P C 6
H73C H 0.1031 0.3183 0.5593 0.043 Uiso 0.243(8) 1 calc PR C 6
H73D H 0.0567 0.4177 0.5678 0.043 Uiso 0.243(8) 1 calc PR C 6
C83 C 0.0871(4) 0.4427(6) 0.5050(3) 0.0144(15) Uiso 0.243(8) 1 d P C 6
H83C H 0.1357 0.4370 0.5202 0.017 Uiso 0.243(8) 1 calc PR C 6
H83D H 0.0766 0.5219 0.5133 0.017 Uiso 0.243(8) 1 calc PR C 6
O14 O 0.27309(4) 0.79768(7) 0.45525(4) 0.01843(18) Uani 1 1 d . . .
C14 C 0.32197(6) 0.86786(11) 0.44465(6) 0.0214(3) Uani 1 1 d . . .
H14A H 0.3038 0.9448 0.4295 0.026 Uiso 1 1 calc R . .
H14B H 0.3357 0.8315 0.4136 0.026 Uiso 1 1 calc R . .
C24 C 0.38015(6) 0.87705(12) 0.50683(7) 0.0242(3) Uani 1 1 d . . .
H24A H 0.3797 0.9513 0.5271 0.029 Uiso 1 1 calc R . .
H24B H 0.4225 0.8692 0.5020 0.029 Uiso 1 1 calc R . .
C34 C 0.36952(7) 0.77708(12) 0.54380(7) 0.0301(3) Uani 1 1 d . . .
H34A H 0.3862 0.7040 0.5340 0.036 Uiso 1 1 calc R . .
H34B H 0.3907 0.7913 0.5889 0.036 Uiso 1 1 calc R . .
C44 C 0.29533(7) 0.77732(12) 0.52088(6) 0.0247(3) Uani 1 1 d . . .
H44A H 0.2790 0.7027 0.5291 0.030 Uiso 1 1 calc R . .
H44B H 0.2801 0.8389 0.5410 0.030 Uiso 1 1 calc R . .
O10 O 0.12599(4) 0.58712(6) 0.31755(4) 0.01345(17) Uani 1 1 d . . .
C10 C 0.09773(6) 0.66516(10) 0.26689(6) 0.0159(2) Uani 1 1 d . B .
H10A H 0.0547 0.6349 0.2379 0.019 Uiso 1 1 calc R . .
H10B H 0.1270 0.6713 0.2442 0.019 Uiso 1 1 calc R . .
C20 C 0.08802(6) 0.78204(10) 0.28877(6) 0.0179(3) Uani 1 1 d . . .
H20A H 0.0694 0.8351 0.2532 0.021 Uiso 1 1 calc R B .
H20B H 0.0571 0.7777 0.3098 0.021 Uiso 1 1 calc R . .
O20 O 0.15153(4) 0.82269(7) 0.33116(4) 0.01639(17) Uani 1 1 d . B .
C30 C 0.14484(6) 0.93023(10) 0.35798(7) 0.0227(3) Uani 1 1 d . . .
H30A H 0.1211 0.9848 0.3250 0.034 Uiso 1 1 calc R B .
H30B H 0.1886 0.9608 0.3831 0.034 Uiso 1 1 calc R . .
H30C H 0.1202 0.9185 0.3842 0.034 Uiso 1 1 calc R . .

loop_
_atom_site_aniso_label
_atom_site_aniso_U_11
_atom_site_aniso_U_22
_atom_site_aniso_U_33
_atom_site_aniso_U_23
_atom_site_aniso_U_13
_atom_site_aniso_U_12
Mn1 0.01118(8) 0.01260(8) 0.01124(9) -0.00025(7) 0.00398(7) -0.00052(7)
Mn2 0.01137(8) 0.01189(8) 0.01225(9) -0.00016(7) 0.00455(7) 0.00057(7)
Mn3 0.01323(8) 0.01949(9) 0.01411(10) -0.00117(8) 0.00628(8) -0.00249(7)
Cl1 0.01670(13) 0.01654(14) 0.02245(17) 0.00085(12) 0.00917(13) -0.00231(11)
Cl2 0.01774(13) 0.02546(16) 0.01691(16) -0.00615(12) 0.00892(13) -0.00297(12)
Cl3 0.01437(13) 0.02358(16) 0.03008(19) -0.00022(14) 0.00572(14) -0.00039(12)
O1A 0.0138(4) 0.0153(4) 0.0148(5) -0.0020(3) 0.0059(4) -0.0028(3)
O2A 0.0145(4) 0.0189(4) 0.0140(5) -0.0029(3) 0.0067(4) -0.0006(3)
C1 0.0104(5) 0.0132(5) 0.0135(6) 0.0030(5) 0.0038(5) 0.0031(4)
C2 0.0118(5) 0.0128(5) 0.0123(6) 0.0001(4) 0.0050(5) -0.0005(4)
C1A 0.0118(5) 0.0159(6) 0.0180(7) 0.0043(5) 0.0059(5) -0.0019(4)
C2A 0.0177(6) 0.0197(6) 0.0268(8) 0.0072(5) 0.0112(6) 0.0022(5)
C3A 0.0198(6) 0.0265(7) 0.0436(10) 0.0172(7) 0.0160(7) 0.0081(6)
C4A 0.0149(6) 0.0398(9) 0.0376(10) 0.0256(7) 0.0044(7) 0.0021(6)
C5A 0.0182(6) 0.0393(8) 0.0191(8) 0.0118(6) 0.0022(6) -0.0066(6)
C6A 0.0158(6) 0.0243(7) 0.0169(7) 0.0047(5) 0.0050(5) -0.0028(5)
C1B 0.0104(5) 0.0177(6) 0.0109(6) -0.0017(5) 0.0029(5) 0.0012(4)
C2B 0.0155(5) 0.0183(6) 0.0172(7) -0.0003(5) 0.0061(5) 0.0008(5)
C3B 0.0196(6) 0.0176(6) 0.0255(8) -0.0029(5) 0.0064(6) 0.0042(5)
C4B 0.0157(6) 0.0286(7) 0.0212(7) -0.0080(6) 0.0054(6) 0.0047(5)
C5B 0.0181(6) 0.0311(7) 0.0196(7) -0.0028(6) 0.0110(6) 0.0013(5)
C6B 0.0169(6) 0.0202(6) 0.0187(7) 0.0008(5) 0.0085(6) 0.0008(5)
C1C 0.0114(5) 0.0158(6) 0.0160(6) -0.0025(5) 0.0074(5) -0.0003(4)
C2C 0.0192(6) 0.0183(6) 0.0169(7) -0.0003(5) 0.0100(5) -0.0017(5)
C3C 0.0252(7) 0.0184(6) 0.0273(8) -0.0056(6) 0.0152(6) -0.0077(5)
C4C 0.0171(6) 0.0274(7) 0.0264(8) -0.0139(6) 0.0097(6) -0.0078(5)
C5C 0.0143(6) 0.0275(7) 0.0204(7) -0.0063(6) 0.0032(6) 0.0029(5)
C6C 0.0155(6) 0.0169(6) 0.0207(7) -0.0020(5) 0.0064(5) 0.0013(5)
O1B 0.0193(4) 0.0176(4) 0.0134(5) 0.0003(4) 0.0011(4) 0.0006(4)
O2B 0.0284(5) 0.0168(5) 0.0165(5) 0.0029(4) 0.0091(4) 0.0087(4)
C3 0.0132(6) 0.0171(6) 0.0165(7) 0.0016(5) 0.0074(6) -0.0011(5)
C4 0.0140(6) 0.0134(6) 0.0119(6) 0.0000(5) 0.0038(5) 0.0020(5)
C1D 0.0141(5) 0.0189(6) 0.0101(6) -0.0007(5) 0.0018(5) 0.0019(5)
C2D 0.0195(6) 0.0210(7) 0.0170(7) 0.0045(5) 0.0078(6) 0.0046(5)
C3D 0.0213(7) 0.0343(8) 0.0169(7) 0.0064(6) 0.0088(6) 0.0042(6)
C4D 0.0190(7) 0.0416(9) 0.0166(8) -0.0040(6) 0.0056(6) 0.0107(6)
C5D 0.0209(7) 0.0244(7) 0.0218(8) -0.0076(6) 0.0033(6) 0.0073(6)
C6D 0.0168(6) 0.0217(7) 0.0187(7) -0.0043(5) 0.0027(6) 0.0031(5)
C1E 0.0170(6) 0.0129(6) 0.0159(7) -0.0006(5) 0.0070(6) 0.0023(5)
C2E 0.0189(6) 0.0161(6) 0.0175(7) 0.0006(5) 0.0052(6) 0.0006(5)
C3E 0.0180(6) 0.0185(7) 0.0269(8) -0.0042(6) 0.0081(6) -0.0019(5)
C4E 0.0274(7) 0.0156(6) 0.0302(9) 0.0031(6) 0.0166(7) -0.0008(6)
C5E 0.0310(8) 0.0223(7) 0.0203(8) 0.0072(6) 0.0073(7) -0.0007(6)
C6E 0.0223(7) 0.0218(7) 0.0181(7) 0.0025(6) 0.0030(6) -0.0014(6)
C1F 0.0161(6) 0.0117(6) 0.0123(6) 0.0008(5) 0.0059(5) 0.0014(5)
C2F 0.0156(6) 0.0241(7) 0.0152(7) -0.0028(5) 0.0054(5) 0.0043(5)
C3F 0.0133(6) 0.0316(8) 0.0169(7) -0.0057(6) 0.0028(6) -0.0008(6)
C4F 0.0209(6) 0.0259(7) 0.0146(7) -0.0067(6) 0.0053(6) -0.0021(5)
C5F 0.0192(6) 0.0223(7) 0.0166(7) -0.0020(5) 0.0088(6) 0.0035(5)
C6F 0.0142(6) 0.0193(6) 0.0163(7) 0.0006(5) 0.0055(5) 0.0024(5)
O11 0.0144(4) 0.0266(5) 0.0132(5) 0.0011(4) 0.0034(4) -0.0062(4)
C11 0.0151(6) 0.0242(7) 0.0194(7) 0.0000(5) 0.0033(6) -0.0062(5)
C21 0.0183(7) 0.0548(11) 0.0225(9) 0.0076(7) 0.0032(6) -0.0043(7)
C31 0.0232(8) 0.0332(10) 0.0134(8) -0.0020(7) 0.0064(7) -0.0022(7)
C41 0.0228(8) 0.0215(9) 0.0146(8) 0.0010(7) 0.0090(7) -0.0045(7)
C61 0.0183(7) 0.0548(11) 0.0225(9) 0.0076(7) 0.0032(6) -0.0043(7)
O12 0.0359(5) 0.0180(5) 0.0341(6) -0.0037(4) 0.0198(5) 0.0033(4)
C12 0.0392(11) 0.0139(9) 0.0272(12) 0.0023(8) 0.0168(10) 0.0059(8)
C22 0.0322(11) 0.0278(11) 0.0359(14) -0.0042(10) 0.0067(10) 0.0121(9)
C32 0.0388(12) 0.0253(11) 0.0316(14) -0.0069(10) 0.0177(11) 0.0063(9)
C42 0.0309(12) 0.0296(13) 0.0179(12) -0.0083(11) 0.0106(10) 0.0050(10)
O13 0.0293(5) 0.0453(6) 0.0169(5) 0.0040(5) 0.0077(5) -0.0127(5)
C13 0.0267(11) 0.0306(15) 0.0277(12) 0.0033(10) 0.0144(10) -0.0112(10)
C23 0.0504(15) 0.0319(16) 0.0302(15) 0.0065(12) 0.0210(12) -0.0016(13)
C33 0.0426(14) 0.0487(16) 0.0218(12) 0.0158(11) 0.0137(11) 0.0162(14)
C43 0.0374(16) 0.0351(13) 0.0211(12) 0.0005(9) 0.0020(11) 0.0023(11)
O14 0.0179(4) 0.0211(4) 0.0158(5) -0.0016(4) 0.0062(4) -0.0045(4)
C14 0.0208(6) 0.0196(6) 0.0230(8) -0.0006(5) 0.0076(6) -0.0063(5)
C24 0.0190(6) 0.0282(7) 0.0233(8) -0.0038(6) 0.0062(6) -0.0050(5)
C34 0.0279(7) 0.0315(8) 0.0239(8) 0.0002(6) 0.0027(7) 0.0007(6)
C44 0.0296(7) 0.0283(7) 0.0168(7) -0.0060(6) 0.0098(6) -0.0068(6)
O10 0.0124(4) 0.0144(4) 0.0136(4) 0.0013(3) 0.0051(4) 0.0013(3)
C10 0.0139(5) 0.0173(6) 0.0142(6) 0.0018(5) 0.0031(5) 0.0018(5)
C20 0.0133(5) 0.0186(6) 0.0183(7) 0.0012(5) 0.0025(5) 0.0024(5)
O20 0.0140(4) 0.0138(4) 0.0195(5) -0.0009(4) 0.0046(4) 0.0017(3)
C30 0.0214(6) 0.0142(6) 0.0297(8) -0.0027(6) 0.0073(6) 0.0028(5)

loop_
_atom_type_symbol
_atom_type_description
_atom_type_scat_dispersion_real
_atom_type_scat_dispersion_imag
_atom_type_scat_source
C C 0.0033 0.0016 'International Tables Vol C Tables 4.2.6.8 and 6.1.1.4'
H H 0.0000 0.0000 'International Tables Vol C Tables 4.2.6.8 and 6.1.1.4'
O O 0.0106 0.0060 'International Tables Vol C Tables 4.2.6.8 and 6.1.1.4'
Cl Cl 0.1484 0.1585 'International Tables Vol C Tables 4.2.6.8 and 6.1.1.4'
Mn Mn 0.3368 0.7283 'International Tables Vol C Tables 4.2.6.8 and 6.1.1.4'

loop_
_geom_angle_atom_site_label_1
_geom_angle_atom_site_label_2
_geom_angle_atom_site_label_3
_geom_angle
_geom_angle_site_symmetry_1
_geom_angle_site_symmetry_3
O1A Mn1 O1B 92.71(4) . .
O1A Mn1 O10 92.50(3) . .
O1B Mn1 O10 98.90(4) . .
O1A Mn1 O12 87.44(4) . .
O1B Mn1 O12 85.84(4) . .
O10 Mn1 O12 175.26(4) . .
O1A Mn1 O11 83.33(4) . .
O1B Mn1 O11 169.53(3) . .
O10 Mn1 O11 90.97(3) . .
O12 Mn1 O11 84.32(4) . .
O1A Mn1 Cl1 175.11(2) . .
O1B Mn1 Cl1 90.13(4) . .
O10 Mn1 Cl1 83.12(3) . .
O12 Mn1 Cl1 96.74(3) . .
O11 Mn1 Cl1 94.54(3) . .
O1A Mn1 Cl4 94.89(16) . .
O1B Mn1 Cl4 26.43(18) . .
O10 Mn1 Cl4 72.49(18) . .
O12 Mn1 Cl4 112.24(18) . .
O11 Mn1 Cl4 163.31(18) . .
Cl1 Mn1 Cl4 85.88(16) . .
O2B Mn2 O2A 93.28(4) . .
O2B Mn2 O10 101.43(4) . .
O2A Mn2 O10 94.86(4) . .
O2B Mn2 O14 92.42(5) . .
O2A Mn2 O14 87.75(4) . .
O10 Mn2 O14 165.72(3) . .
O2B Mn2 O20 173.39(3) . .
O2A Mn2 O20 93.33(3) . .
O10 Mn2 O20 78.14(4) . .
O14 Mn2 O20 87.70(4) . .
O2A Mn2 Cl4 85.47(17) . .
O10 Mn2 Cl4 76.3(2) . .
O14 Mn2 Cl4 117.9(2) . .
O20 Mn2 Cl4 154.2(2) . .
O2B Mn2 Cl2 87.10(3) . .
O2A Mn2 Cl2 177.42(2) . .
O10 Mn2 Cl2 82.57(3) . .
O14 Mn2 Cl2 94.78(3) . .
O20 Mn2 Cl2 86.31(3) . .
Cl4 Mn2 Cl2 93.74(17) . .
O10 Mn3 O13 146.24(4) . .
O10 Mn3 Cl3 113.26(3) . .
O13 Mn3 Cl3 100.45(4) . .
O10 Mn3 Cl1 83.53(3) . .
O13 Mn3 Cl1 85.77(3) . .
Cl3 Mn3 Cl1 105.71(2) . .
O10 Mn3 Cl2 84.17(3) . .
O13 Mn3 Cl2 87.35(4) . .
Cl3 Mn3 Cl2 107.88(3) . .
Cl1 Mn3 Cl2 146.398(17) . .
Mn1 Cl1 Mn3 85.95(2) . .
Mn3 Cl2 Mn2 82.63(2) . .
C1 O1A Mn1 129.79(7) . .
C1 O2A Mn2 134.64(8) . .
O2A C1 O1A 126.57(10) . .
O2A C1 C2 117.37(10) . .
O1A C1 C2 115.76(10) . .
C1C C2 C1B 106.28(9) . .
C1C C2 C1A 113.37(10) . .
C1B C2 C1A 112.83(10) . .
C1C C2 C1 110.72(10) . .
C1B C2 C1 113.50(9) . .
C1A C2 C1 100.29(9) . .
C6A C1A C2A 118.12(12) . .
C6A C1A C2 123.38(11) . .
C2A C1A C2 118.21(11) . .
C3A C2A C1A 121.01(13) . .
C3A C2A H2A 119.5 . .
C1A C2A H2A 119.5 . .
C4A C3A C2A 119.95(13) . .
C4A C3A H3A 120.0 . .
C2A C3A H3A 120.0 . .
C5A C4A C3A 119.89(13) . .
C5A C4A H4A 120.1 . .
C3A C4A H4A 120.1 . .
C4A C5A C6A 120.24(14) . .
C4A C5A H5A 119.9 . .
C6A C5A H5A 119.9 . .
C5A C6A C1A 120.76(13) . .
C5A C6A H6A 119.6 . .
C1A C6A H6A 119.6 . .
C2B C1B C6B 117.98(10) . .
C2B C1B C2 123.89(10) . .
C6B C1B C2 118.01(10) . .
C1B C2B C3B 120.48(11) . .
C1B C2B H2B 119.8 . .
C3B C2B H2B 119.8 . .
C4B C3B C2B 120.69(12) . .
C4B C3B H3B 119.7 . .
C2B C3B H3B 119.7 . .
C5B C4B C3B 119.17(11) . .
C5B C4B H4B 120.4 . .
C3B C4B H4B 120.4 . .
C4B C5B C6B 120.26(12) . .
C4B C5B H5B 119.9 . .
C6B C5B H5B 119.9 . .
C5B C6B C1B 121.38(12) . .
C5B C6B H6B 119.3 . .
C1B C6B H6B 119.3 . .
C6C C1C C2C 118.15(11) . .
C6C C1C C2 118.96(10) . .
C2C C1C C2 122.82(11) . .
C1C C2C C3C 120.43(13) . .
C1C C2C H2C 119.8 . .
C3C C2C H2C 119.8 . .
C4C C3C C2C 120.84(12) . .
C4C C3C H3C 119.6 . .
C2C C3C H3C 119.6 . .
C3C C4C C5C 119.39(12) . .
C3C C4C H4C 120.3 . .
C5C C4C H4C 120.3 . .
C6C C5C C4C 119.85(13) . .
C6C C5C H5C 120.1 . .
C4C C5C H5C 120.1 . .
C5C C6C C1C 121.33(12) . .
C5C C6C H6C 119.3 . .
C1C C6C H6C 119.3 . .
C3 O1B Mn1 138.23(9) . .
C3 O2B Mn2 127.68(9) . .
O1B C3 O2B 125.94(13) . .
O1B C3 C4 116.02(11) . .
O2B C3 C4 118.03(12) . .
C1F C4 C1D 111.95(10) . .
C1F C4 C1E 107.70(10) . .
C1D C4 C1E 110.62(10) . .
C1F C4 C3 111.78(10) . .
C1D C4 C3 104.39(10) . .
C1E C4 C3 110.43(10) . .
C6D C1D C2D 118.14(11) . .
C6D C1D C4 123.11(11) . .
C2D C1D C4 118.71(11) . .
C3D C2D C1D 121.06(12) . .
C3D C2D H2D 119.5 . .
C1D C2D H2D 119.5 . .
C2D C3D C4D 120.02(13) . .
C2D C3D H3D 120.0 . .
C4D C3D H3D 120.0 . .
C5D C4D C3D 119.25(12) . .
C5D C4D H4D 120.4 . .
C3D C4D H4D 120.4 . .
C4D C5D C6D 120.68(13) . .
C4D C5D H5D 119.7 . .
C6D C5D H5D 119.7 . .
C1D C6D C5D 120.83(13) . .
C1D C6D H6D 119.6 . .
C5D C6D H6D 119.6 . .
C6E C1E C2E 117.88(12) . .
C6E C1E C4 119.16(11) . .
C2E C1E C4 122.94(12) . .
C3E C2E C1E 120.16(13) . .
C3E C2E H2E 119.9 . .
C1E C2E H2E 119.9 . .
C4E C3E C2E 121.31(13) . .
C4E C3E H3E 119.3 . .
C2E C3E H3E 119.3 . .
C3E C4E C5E 119.12(12) . .
C3E C4E H4E 120.4 . .
C5E C4E H4E 120.4 . .
C6E C5E C4E 119.71(14) . .
C6E C5E H5E 120.1 . .
C4E C5E H5E 120.1 . .
C5E C6E C1E 121.82(13) . .
C5E C6E H6E 119.1 . .
C1E C6E H6E 119.1 . .
C2F C1F C6F 117.21(12) . .
C2F C1F C4 123.03(11) . .
C6F C1F C4 119.55(11) . .
C3F C2F C1F 121.34(11) . .
C3F C2F H2F 119.3 . .
C1F C2F H2F 119.3 . .
C4F C3F C2F 120.46(12) . .
C4F C3F H3F 119.8 . .
C2F C3F H3F 119.8 . .
C3F C4F C5F 119.14(13) . .
C3F C4F H4F 120.4 . .
C5F C4F H4F 120.4 . .
C6F C5F C4F 120.46(12) . .
C6F C5F H5F 119.8 . .
C4F C5F H5F 119.8 . .
C5F C6F C1F 121.37(12) . .
C5F C6F H6F 119.3 . .
C1F C6F H6F 119.3 . .
C11 O11 C41 108.85(11) . .
C11 O11 Mn1 122.86(7) . .
C41 O11 Mn1 127.97(8) . .
O11 C11 C21 105.93(10) . .
O11 C11 H11A 110.5 . .
C21 C11 H11A 110.5 . .
O11 C11 H11B 110.5 . .
C21 C11 H11B 110.5 . .
H11A C11 H11B 108.7 . .
C11 C21 C31 102.76(11) . .
C11 C21 H21A 111.2 . .
C31 C21 H21A 111.2 . .
C11 C21 H21B 111.2 . .
C31 C21 H21B 111.2 . .
H21A C21 H21B 109.1 . .
C41 C31 C21 100.64(13) . .
C41 C31 H31A 111.6 . .
C21 C31 H31A 111.6 . .
C41 C31 H31B 111.6 . .
C21 C31 H31B 111.6 . .
H31A C31 H31B 109.4 . .
O11 C41 C31 104.83(13) . .
O11 C41 H41A 110.8 . .
C31 C41 H41A 110.8 . .
O11 C41 H41B 110.8 . .
C31 C41 H41B 110.8 . .
H41A C41 H41B 108.9 . .
C81 C71 H71C 111.1 . .
C81 C71 H71D 111.1 . .
H71C C71 H71D 109.1 . .
C71 C81 H81C 111.5 . .
C71 C81 H81D 111.5 . .
H81C C81 H81D 109.3 . .
C12 O12 C42 108.23(15) . .
C12 O12 Mn1 128.64(11) . .
C42 O12 Mn1 122.99(12) . .
O12 C12 C22 104.75(17) . .
O12 C12 H12A 110.8 . .
C22 C12 H12A 110.8 . .
O12 C12 H12B 110.8 . .
C22 C12 H12B 110.8 . .
H12A C12 H12B 108.9 . .
C12 C22 C32 102.89(17) . .
C12 C22 H22A 111.2 . .
C32 C22 H22A 111.2 . .
C12 C22 H22B 111.2 . .
C32 C22 H22B 111.2 . .
H22A C22 H22B 109.1 . .
C42 C32 C22 103.86(16) . .
C42 C32 H32A 111.0 . .
C22 C32 H32A 111.0 . .
C42 C32 H32B 111.0 . .
C22 C32 H32B 111.0 . .
H32A C32 H32B 109.0 . .
O12 C42 C32 105.3(2) . .
O12 C42 H42A 110.7 . .
C32 C42 H42A 110.7 . .
O12 C42 H42B 110.7 . .
C32 C42 H42B 110.7 . .
H42A C42 H42B 108.8 . .
C62 C52 H52C 112.0 . .
O12 C52 H52C 112.0 . .
C62 C52 H52D 112.0 . .
O12 C52 H52D 112.0 . .
H52C C52 H52D 109.7 . .
C72 C62 C52 107.3(6) . .
C72 C62 H62C 110.3 . .
C52 C62 H62C 110.3 . .
C72 C62 H62D 110.3 . .
C52 C62 H62D 110.3 . .
H62C C62 H62D 108.5 . .
C62 C72 C82 101.8(7) . .
C62 C72 H72C 111.4 . .
C82 C72 H72C 111.4 . .
C62 C72 H72D 111.4 . .
C82 C72 H72D 111.4 . .
H72C C72 H72D 109.3 . .
C72 C82 H82C 109.2 . .
C72 C82 H82D 109.2 . .
H82C C82 H82D 107.9 . .
C43 O13 C13 109.16(14) . .
C43 O13 Mn3 127.23(13) . .
C13 O13 Mn3 120.15(10) . .
C23 C13 O13 106.81(18) . .
C23 C13 H13A 110.4 . .
O13 C13 H13A 110.4 . .
C23 C13 H13B 110.4 . .
O13 C13 H13B 110.4 . .
H13A C13 H13B 108.6 . .
C13 C23 C33 103.7(2) . .
C13 C23 H23A 111.0 . .
C33 C23 H23A 111.0 . .
C13 C23 H23B 111.0 . .
C33 C23 H23B 111.0 . .
H23A C23 H23B 109.0 . .
C43 C33 C23 106.50(19) . .
C43 C33 H33A 110.4 . .
C23 C33 H33A 110.4 . .
C43 C33 H33B 110.4 . .
C23 C33 H33B 110.4 . .
H33A C33 H33B 108.6 . .
O13 C43 C33 106.7(2) . .
O13 C43 H43A 110.4 . .
C33 C43 H43A 110.4 . .
O13 C43 H43B 110.4 . .
C33 C43 H43B 110.4 . .
H43A C43 H43B 108.6 . .
C63 C53 H53C 111.0 . .
C63 C53 H53D 111.0 . .
H53C C53 H53D 109.0 . .
C73 C63 C53 110.8(8) . .
C73 C63 H63C 109.5 . .
C53 C63 H63C 109.5 . .
C73 C63 H63D 109.5 . .
C53 C63 H63D 109.5 . .
H63C C63 H63D 108.1 . .
C63 C73 C83 104.5(9) . .
C63 C73 H73C 110.8 . .
C83 C73 H73C 110.8 . .
C63 C73 H73D 110.8 . .
C83 C73 H73D 110.8 . .
H73C C73 H73D 108.9 . .
C73 C83 H83C 107.8 . .
O13 C83 H83C 107.8 . .
C63 C83 H83C 131.4 . .
C73 C83 H83D 107.8 . .
O13 C83 H83D 107.8 . .
H83C C83 H83D 107.2 . .
C44 O14 C14 108.31(10) . .
C44 O14 Mn2 118.29(7) . .
C14 O14 Mn2 127.29(7) . .
O14 C14 C24 106.09(10) . .
O14 C14 H14A 110.5 . .
C24 C14 H14A 110.5 . .
O14 C14 H14B 110.5 . .
C24 C14 H14B 110.5 . .
H14A C14 H14B 108.7 . .
C14 C24 C34 103.45(11) . .
C14 C24 H24A 111.1 . .
C34 C24 H24A 111.1 . .
C14 C24 H24B 111.1 . .
C34 C24 H24B 111.1 . .
H24A C24 H24B 109.0 . .
C44 C34 C24 100.61(11) . .
C44 C34 H34A 111.6 . .
C24 C34 H34A 111.6 . .
C44 C34 H34B 111.6 . .
C24 C34 H34B 111.6 . .
H34A C34 H34B 109.4 . .
O14 C44 C34 104.23(11) . .
O14 C44 H44A 110.9 . .
C34 C44 H44A 110.9 . .
O14 C44 H44B 110.9 . .
C34 C44 H44B 110.9 . .
H44A C44 H44B 108.9 . .
C10 O10 Mn3 118.36(7) . .
C10 O10 Mn2 109.01(7) . .
Mn3 O10 Mn2 102.80(4) . .
C10 O10 Mn1 114.50(7) . .
Mn3 O10 Mn1 104.45(4) . .
Mn2 O10 Mn1 106.55(4) . .
O10 C10 C20 111.44(10) . .
O10 C10 H10A 109.3 . .
C20 C10 H10A 109.3 . .
O10 C10 H10B 109.3 . .
C20 C10 H10B 109.3 . .
H10A C10 H10B 108.0 . .
O20 C20 C10 107.67(9) . .
O20 C20 H20A 110.2 . .
C10 C20 H20A 110.2 . .
O20 C20 H20B 110.2 . .
C10 C20 H20B 110.2 . .
H20A C20 H20B 108.5 . .
C30 O20 C20 110.46(9) . .
C30 O20 Mn2 121.29(8) . .
C20 O20 Mn2 107.71(7) . .
O20 C30 H30A 109.5 . .
O20 C30 H30B 109.5 . .
H30A C30 H30B 109.5 . .
O20 C30 H30C 109.5 . .
H30A C30 H30C 109.5 . .
H30B C30 H30C 109.5 . .

loop_
_geom_bond_atom_site_label_1
_geom_bond_atom_site_label_2
_geom_bond_distance
_geom_bond_site_symmetry_2
Mn1 O1A 2.1180(9) .
Mn1 O1B 2.1432(13) .
Mn1 O10 2.1816(9) .
Mn1 O12 2.1926(10) .
Mn1 O11 2.2672(13) .
Mn1 Cl1 2.5065(6) .
Mn1 Cl4 2.630(9) .
Mn1 Mn3 3.4235(8) .
Mn1 Mn2 3.4805(8) .
Mn2 O2B 2.1114(10) .
Mn2 O2A 2.1347(9) .
Mn2 O10 2.1609(11) .
Mn2 O14 2.2047(10) .
Mn2 O20 2.2734(10) .
Mn2 Cl4 2.464(8) .
Mn2 Cl2 2.5797(7) .
Mn2 Mn3 3.3688(8) .
Mn3 O10 2.1496(9) .
Mn3 O13 2.1891(10) .
Mn3 Cl3 2.3417(9) .
Mn3 Cl1 2.5159(6) .
Mn3 Cl2 2.5227(7) .
O1A C1 1.2542(14) .
O2A C1 1.2508(14) .
C1 C2 1.5613(15) .
C2 C1C 1.5369(17) .
C2 C1B 1.5405(15) .
C2 C1A 1.5409(18) .
C1A C6A 1.3896(18) .
C1A C2A 1.3973(16) .
C2A C3A 1.3834(19) .
C2A H2A 0.9500 .
C3A C4A 1.382(2) .
C3A H3A 0.9500 .
C4A C5A 1.377(2) .
C4A H4A 0.9500 .
C5A C6A 1.3894(19) .
C5A H5A 0.9500 .
C6A H6A 0.9500 .
C1B C2B 1.3912(17) .
C1B C6B 1.3960(16) .
C2B C3B 1.3960(16) .
C2B H2B 0.9500 .
C3B C4B 1.3860(18) .
C3B H3B 0.9500 .
C4B C5B 1.3804(18) .
C4B H4B 0.9500 .
C5B C6B 1.3865(16) .
C5B H5B 0.9500 .
C6B H6B 0.9500 .
C1C C6C 1.3892(18) .
C1C C2C 1.3912(16) .
C2C C3C 1.3919(18) .
C2C H2C 0.9500 .
C3C C4C 1.372(2) .
C3C H3C 0.9500 .
C4C C5C 1.3882(19) .
C4C H4C 0.9500 .
C5C C6C 1.3863(18) .
C5C H5C 0.9500 .
C6C H6C 0.9500 .
O1B C3 1.2434(16) .
O2B C3 1.2500(15) .
C3 C4 1.5734(19) .
C4 C1F 1.5338(18) .
C4 C1D 1.5452(16) .
C4 C1E 1.5513(16) .
C1D C6D 1.3807(18) .
C1D C2D 1.3905(17) .
C2D C3D 1.3830(17) .
C2D H2D 0.9500 .
C3D C4D 1.386(2) .
C3D H3D 0.9500 .
C4D C5D 1.371(2) .
C4D H4D 0.9500 .
C5D C6D 1.3867(18) .
C5D H5D 0.9500 .
C6D H6D 0.9500 .
C1E C6E 1.3876(19) .
C1E C2E 1.3952(19) .
C2E C3E 1.3893(18) .
C2E H2E 0.9500 .
C3E C4E 1.374(2) .
C3E H3E 0.9500 .
C4E C5E 1.387(2) .
C4E H4E 0.9500 .
C5E C6E 1.3859(18) .
C5E H5E 0.9500 .
C6E H6E 0.9500 .
C1F C2F 1.3903(18) .
C1F C6F 1.4023(16) .
C2F C3F 1.3873(19) .
C2F H2F 0.9500 .
C3F C4F 1.3749(17) .
C3F H3F 0.9500 .
C4F C5F 1.3876(19) .
C4F H4F 0.9500 .
C5F C6F 1.3739(18) .
C5F H5F 0.9500 .
C6F H6F 0.9500 .
O11 C81 1.416(13) .
O11 C11 1.4499(15) .
O11 C41 1.4609(17) .
C11 C21 1.507(2) .
C11 H11A 0.9900 .
C11 H11B 0.9900 .
C21 C31 1.531(2) .
C21 H21A 0.9900 .
C21 H21B 0.9900 .
C31 C41 1.509(3) .
C31 H31A 0.9900 .
C31 H31B 0.9900 .
C41 H41A 0.9900 .
C41 H41B 0.9900 .
C71 C81 1.483(19) .
C71 H71C 0.9900 .
C71 H71D 0.9900 .
C81 H81C 0.9900 .
C81 H81D 0.9900 .
O12 C12 1.393(2) .
O12 C42 1.490(3) .
C12 C22 1.500(3) .
C12 H12A 0.9900 .
C12 H12B 0.9900 .
C22 C32 1.525(3) .
C22 H22A 0.9900 .
C22 H22B 0.9900 .
C32 C42 1.523(3) .
C32 H32A 0.9900 .
C32 H32B 0.9900 .
C42 H42A 0.9900 .
C42 H42B 0.9900 .
C52 C62 1.549(11) .
C52 H52C 0.9900 .
C52 H52D 0.9900 .
C62 C72 1.475(11) .
C62 H62C 0.9900 .
C62 H62D 0.9900 .
C72 C82 1.511(13) .
C72 H72C 0.9900 .
C72 H72D 0.9900 .
C82 H82C 0.9900 .
C82 H82D 0.9900 .
O13 C43 1.428(3) .
O13 C13 1.484(2) .
C13 C23 1.482(3) .
C13 H13A 0.9900 .
C13 H13B 0.9900 .
C23 C33 1.576(4) .
C23 H23A 0.9900 .
C23 H23B 0.9900 .
C33 C43 1.515(4) .
C33 H33A 0.9900 .
C33 H33B 0.9900 .
C43 H43A 0.9900 .
C43 H43B 0.9900 .
C53 C63 1.509(13) .
C53 H53C 0.9900 .
C53 H53D 0.9900 .
C63 C73 1.245(13) .
C63 H63C 0.9900 .
C63 H63D 0.9900 .
C73 C83 1.274(11) .
C73 H73C 0.9900 .
C73 H73D 0.9900 .
C83 H83C 0.9900 .
C83 H83D 0.9900 .
O14 C44 1.4432(16) .
O14 C14 1.4521(14) .
C14 C24 1.523(2) .
C14 H14A 0.9900 .
C14 H14B 0.9900 .
C24 C34 1.5267(19) .
C24 H24A 0.9900 .
C24 H24B 0.9900 .
C34 C44 1.509(2) .
C34 H34A 0.9900 .
C34 H34B 0.9900 .
C44 H44A 0.9900 .
C44 H44B 0.9900 .
O10 C10 1.4319(14) .
C10 C20 1.5014(16) .
C10 H10A 0.9900 .
C10 H10B 0.9900 .
C20 O20 1.4430(15) .
C20 H20A 0.9900 .
C20 H20B 0.9900 .
O20 C30 1.4371(14) .
C30 H30A 0.9800 .
C30 H30B 0.9800 .
C30 H30C 0.9800 .

loop_
_geom_hbond_atom_site_label_D
_geom_hbond_atom_site_label_H
_geom_hbond_atom_site_label_A
_geom_hbond_distance_DH
_geom_hbond_distance_HA
_geom_hbond_distance_DA
_geom_hbond_angle_DHA
_geom_hbond_site_symmetry_A
C2B H2B O1A 0.95 2.34 2.8836(15) 116.1 .
C52 H52C O1B 0.99 2.43 2.912(9) 109.7 .
C13 H13B Cl1 0.99 2.81 3.339(3) 114.1 .
C14 H14B O2A 0.99 2.58 3.2210(17) 122.1 .
C44 H44A O2B 0.99 2.57 3.2243(18) 123.4 .
C81 H81D O1A 0.99 2.54 3.121(14) 117.1 .
C13 H13B Cl1 0.99 2.81 3.339(3) 114.1 .
C14 H14B O2A 0.99 2.58 3.2210(17) 122.1 .
C44 H44A O2B 0.99 2.57 3.2243(18) 123.4 .

loop_
_geom_torsion_atom_site_label_1
_geom_torsion_atom_site_label_2
_geom_torsion_atom_site_label_3
_geom_torsion_atom_site_label_4
_geom_torsion
_geom_torsion_site_symmetry_1
_geom_torsion_site_symmetry_2
_geom_torsion_site_symmetry_3
_geom_torsion_site_symmetry_4
O2A C1 C2 C1C 17.81(14) . . . .
O1A C1 C2 C1C -168.01(9) . . . .
O2A C1 C2 C1B 137.24(11) . . . .
O1A C1 C2 C1B -48.58(14) . . . .
O2A C1 C2 C1A -102.17(12) . . . .
O1A C1 C2 C1A 72.02(12) . . . .
C1C C2 C1A C6A 128.22(11) . . . .
C1B C2 C1A C6A 7.33(15) . . . .
C1 C2 C1A C6A -113.74(12) . . . .
C1C C2 C1A C2A -58.09(13) . . . .
C1B C2 C1A C2A -178.98(10) . . . .
C1 C2 C1A C2A 59.95(12) . . . .
C6A C1A C2A C3A -0.93(17) . . . .
C2 C1A C2A C3A -174.96(10) . . . .
C1A C2A C3A C4A -0.18(19) . . . .
C2A C3A C4A C5A 1.0(2) . . . .
C3A C4A C5A C6A -0.66(19) . . . .
C4A C5A C6A C1A -0.48(18) . . . .
C2A C1A C6A C5A 1.25(17) . . . .
C2 C1A C6A C5A 174.95(10) . . . .
C1C C2 C1B C2B 113.60(13) . . . .
C1A C2 C1B C2B -121.56(12) . . . .
C1 C2 C1B C2B -8.33(16) . . . .
C1C C2 C1B C6B -62.31(14) . . . .
C1A C2 C1B C6B 62.53(14) . . . .
C1 C2 C1B C6B 175.75(11) . . . .
C6B C1B C2B C3B -1.18(18) . . . .
C2 C1B C2B C3B -177.10(11) . . . .
C1B C2B C3B C4B -0.7(2) . . . .
C2B C3B C4B C5B 1.5(2) . . . .
C3B C4B C5B C6B -0.3(2) . . . .
C4B C5B C6B C1B -1.6(2) . . . .
C2B C1B C6B C5B 2.36(19) . . . .
C2 C1B C6B C5B 178.52(11) . . . .
C1B C2 C1C C6C -66.15(12) . . . .
C1A C2 C1C C6C 169.34(10) . . . .
C1 C2 C1C C6C 57.54(13) . . . .
C1B C2 C1C C2C 110.72(11) . . . .
C1A C2 C1C C2C -13.79(14) . . . .
C1 C2 C1C C2C -125.59(11) . . . .
C6C C1C C2C C3C 0.18(16) . . . .
C2 C1C C2C C3C -176.72(10) . . . .
C1C C2C C3C C4C -0.54(17) . . . .
C2C C3C C4C C5C 0.12(18) . . . .
C3C C4C C5C C6C 0.66(18) . . . .
C4C C5C C6C C1C -1.04(17) . . . .
C2C C1C C6C C5C 0.61(16) . . . .
C2 C1C C6C C5C 177.63(10) . . . .
O1B C3 C4 C1F 168.76(10) . . . .
O2B C3 C4 C1F -10.03(14) . . . .
O1B C3 C4 C1D 47.55(13) . . . .
O2B C3 C4 C1D -131.24(11) . . . .
O1B C3 C4 C1E -71.36(13) . . . .
O2B C3 C4 C1E 109.85(12) . . . .
C1F C4 C1D C6D 116.83(13) . . . .
C1E C4 C1D C6D -3.29(17) . . . .
C3 C4 C1D C6D -122.08(13) . . . .
C1F C4 C1D C2D -65.27(15) . . . .
C1E C4 C1D C2D 174.61(11) . . . .
C3 C4 C1D C2D 55.82(14) . . . .
C6D C1D C2D C3D -0.1(2) . . . .
C4 C1D C2D C3D -178.12(12) . . . .
C1D C2D C3D C4D 1.1(2) . . . .
C2D C3D C4D C5D -1.4(2) . . . .
C3D C4D C5D C6D 0.6(2) . . . .
C2D C1D C6D C5D -0.6(2) . . . .
C4 C1D C6D C5D 177.28(12) . . . .
C4D C5D C6D C1D 0.4(2) . . . .
C1F C4 C1E C6E -39.00(14) . . . .
C1D C4 C1E C6E 83.63(14) . . . .
C3 C4 C1E C6E -161.31(11) . . . .
C1F C4 C1E C2E 142.86(11) . . . .
C1D C4 C1E C2E -94.51(13) . . . .
C3 C4 C1E C2E 20.55(15) . . . .
C6E C1E C2E C3E 0.41(18) . . . .
C4 C1E C2E C3E 178.58(11) . . . .
C1E C2E C3E C4E -0.51(19) . . . .
C2E C3E C4E C5E 0.3(2) . . . .
C3E C4E C5E C6E -0.1(2) . . . .
C4E C5E C6E C1E 0.0(2) . . . .
C2E C1E C6E C5E -0.15(19) . . . .
C4 C1E C6E C5E -178.39(12) . . . .
C1D C4 C1F C2F -9.09(16) . . . .
C1E C4 C1F C2F 112.72(13) . . . .
C3 C4 C1F C2F -125.81(12) . . . .
C1D C4 C1F C6F 176.30(11) . . . .
C1E C4 C1F C6F -61.89(14) . . . .
C3 C4 C1F C6F 59.58(14) . . . .
C6F C1F C2F C3F -0.08(19) . . . .
C4 C1F C2F C3F -174.80(12) . . . .
C1F C2F C3F C4F -1.0(2) . . . .
C2F C3F C4F C5F 1.1(2) . . . .
C3F C4F C5F C6F -0.1(2) . . . .
C4F C5F C6F C1F -1.0(2) . . . .
C2F C1F C6F C5F 1.07(18) . . . .
C4 C1F C6F C5F 175.99(11) . . . .
C41 O11 C11 C21 -4.91(15) . . . .
O11 C11 C21 C31 28.30(15) . . . .
C11 C21 C31 C41 -39.90(19) . . . .
C21 C31 C41 O11 37.4(2) . . . .
C42 O12 C12 C22 34.8(2) . . . .
O12 C12 C22 C32 -39.2(2) . . . .
C12 C22 C32 C42 28.1(2) . . . .
C12 O12 C42 C32 -16.3(2) . . . .
C22 C32 C42 O12 -8.5(2) . . . .
C52 C62 C72 C82 -30.8(10) . . . .
C43 O13 C13 C23 28.3(3) . . . .
O13 C13 C23 C33 -23.1(3) . . . .
C13 C23 C33 C43 11.1(3) . . . .
C13 O13 C43 C33 -20.5(3) . . . .
C23 C33 C43 O13 5.5(3) . . . .
C53 C63 C73 C83 3.3(10) . . . .
C44 O14 C14 C24 7.12(13) . . . .
O14 C14 C24 C34 18.90(13) . . . .
C14 C24 C34 C44 -36.19(13) . . . .
C14 O14 C44 C34 -30.81(13) . . . .
C24 C34 C44 O14 41.24(13) . . . .
O10 C10 C20 O20 58.54(12) . . . .
C10 C20 O20 C30 -175.04(10) . . . .
C10 C20 O20 Mn2 -40.53(10) . . . .
